data_9011218
loop_
_publ_author_name
'Cromer, D. T.'
'Mills, R. L.'
'Schiferl, D.'
'Schwalbe, L. A.'

_publ_section_title
;
 The structure of N2 at 49 kbar and 299 K
 Sample: at T = 299 K and P = 4.9 GPa
 Note: model #4
;
_journal_name_full 'Acta Crystallographica, Section B'
_journal_page_first 8
_journal_page_last 11
_journal_paper_doi 10.1107/S0567740881002070
_journal_volume 37
_journal_year 1981
_chemical_compound_source Synthetic
_chemical_formula_sum N2
_chemical_name_mineral Nitrogen
_space_group_IT_number 223
_symmetry_space_group_name_Hall '-P 4n 2 3'
_symmetry_space_group_name_H-M 'P m -3 n'
_cell_angle_alpha 90
_cell_angle_beta 90
_cell_angle_gamma 90
_cell_length_a 6.164
_cell_length_b 6.164
_cell_length_c 6.164
_cell_formula_units_Z 8
_cell_volume 234.201
_database_code_amcsd 0009728
_diffrn_ambient_pressure 4.9e+06
_diffrn_ambient_temperature 299
_exptl_crystal_density_diffrn 1.589
_cod_original_sg_symbol_H-M 'P m 3 n'
_cod_original_formula_sum N.25
_cod_database_code 9011218

loop_
_space_group_symop_operation_xyz
x,y,z
z,-x,y
-y,z,-x
x,-y,z
-z,x,-y
y,-z,x
-x,y,-z
1/2+x,1/2-z,1/2-y
1/2-z,1/2+y,1/2+x
1/2+y,1/2-x,1/2-z
1/2-x,1/2+z,1/2+y
1/2+z,1/2-y,1/2-x
1/2-y,1/2+x,1/2+z
1/2+x,1/2+z,1/2+y
1/2-z,1/2-y,1/2-x
1/2+y,1/2+x,1/2+z
1/2-x,1/2-z,1/2-y
1/2+z,1/2+y,1/2+x
1/2-y,1/2-x,1/2-z
z,x,-y
-y,-z,x
x,y,-z
-z,-x,y
y,z,-x
-x,-y,z
-z,x,y
y,-z,-x
-x,y,z
z,-x,-y
-y,z,x
x,-y,-z
1/2-x,1/2+z,1/2-y
1/2+z,1/2-y,1/2+x
1/2-y,1/2+x,1/2-z
1/2+x,1/2-z,1/2+y
1/2-z,1/2+y,1/2-x
1/2+y,1/2-x,1/2+z
1/2-x,1/2-z,1/2+y
1/2+z,1/2+y,1/2-x
1/2-y,1/2-x,1/2+z
1/2+x,1/2+z,1/2-y
1/2-z,1/2-y,1/2+x
1/2+y,1/2+x,1/2-z
-z,-x,-y
y,z,x
-x,-y,-z
z,x,y
-y,-z,-x

loop_
_atom_site_label
_atom_site_fract_x
_atom_site_fract_y
_atom_site_fract_z
_atom_site_occupancy
_atom_site_U_iso_or_equiv
N1 0.04200 0.04200 0.04200 0.25000 0.09246
N2 0.23900 0.53100 0.08000 0.25000 0.06586

loop_
_cod_related_entry_id
_cod_related_entry_database
_cod_related_entry_code
1 ChemSpider 922
2 AMCSD 0009728
